data_2018546
loop_
_publ_author_name
'Shi, Ping-ping'
'Zhang, Li'
'Ye, Qiong'

_publ_section_title
;
 4-Carboxypyridinium perchlorate 18-crown-6 dihydrate clathrate and
 4-carboxypyridinium tetrafluoroborate 18-crown-6 dihydrate clathrate
;
_journal_coeditor_code KY3014
_journal_issue 7
_journal_name_full 'Acta Crystallographica Section C'
_journal_page_first o266
_journal_page_last o269
_journal_paper_doi 10.1107/S0108270112024912
_journal_volume 68
_journal_year 2012
_chemical_formula_iupac 'C6 H6 N O2 + , B F4 - , C12 H24 O6 , 2H2 O'
_chemical_formula_moiety 'C6 H6 N O2 +, B F4 -, C12 H24 O6, 2(H2 O)'
_chemical_formula_sum 'C18 H34 B F4 N O10'
_chemical_formula_weight 511.27
_chemical_name_systematic
;
4-Carboxypyridinium tetrafluoroborate 18-crown-6 dihydrate clathrate
;
_space_group_IT_number 33
_symmetry_cell_setting orthorhombic
_symmetry_space_group_name_Hall 'P 2c -2n'
_symmetry_space_group_name_H-M 'P n a 21'
_atom_sites_solution_hydrogens geom
_atom_sites_solution_primary direct
_atom_sites_solution_secondary difmap
_audit_creation_method SHELXL97
_cell_angle_alpha 90.00
_cell_angle_beta 90.00
_cell_angle_gamma 90.00
_cell_formula_units_Z 4
_cell_length_a 14.634(3)
_cell_length_b 10.177(2)
_cell_length_c 17.116(3)
_cell_measurement_reflns_used 19301
_cell_measurement_temperature 293
_cell_measurement_theta_max 27.48
_cell_measurement_theta_min 3.02
_cell_volume 2549.1(9)
_computing_cell_refinement 'CrystalClear (Rigaku, 2005)'
_computing_data_collection 'CrystalClear (Rigaku, 2005)'
_computing_data_reduction 'CrystalClear  (Rigaku, 2005)'
_computing_molecular_graphics 'SHELXTL (Sheldrick, 2008)'
_computing_publication_material 'SHELXL97 (Sheldrick, 2008)'
_computing_structure_refinement 'SHELXL97 (Sheldrick, 2008)'
_computing_structure_solution 'SHELXS97 (Sheldrick, 2008)'
_diffrn_ambient_temperature 293(2)
_diffrn_detector_area_resol_mean 13.6612
_diffrn_measured_fraction_theta_full 0.998
_diffrn_measured_fraction_theta_max 0.998
_diffrn_measurement_device_type 'Rigaku Mercury2 (2x2 bin mode)'
_diffrn_measurement_method CCD_Profile_fitting
_diffrn_radiation_monochromator graphite
_diffrn_radiation_source 'fine-focus sealed tube'
_diffrn_radiation_type MoK\a
_diffrn_radiation_wavelength 0.71073
_diffrn_reflns_av_R_equivalents 0.0731
_diffrn_reflns_av_sigmaI/netI 0.0631
_diffrn_reflns_limit_h_max 18
_diffrn_reflns_limit_h_min -18
_diffrn_reflns_limit_k_max 13
_diffrn_reflns_limit_k_min -13
_diffrn_reflns_limit_l_max 22
_diffrn_reflns_limit_l_min -22
_diffrn_reflns_number 25207
_diffrn_reflns_theta_full 27.48
_diffrn_reflns_theta_max 27.48
_diffrn_reflns_theta_min 3.03
_diffrn_standards_number 0
_exptl_absorpt_coefficient_mu 0.123
_exptl_absorpt_correction_T_max 0.9758
_exptl_absorpt_correction_T_min 0.9758
_exptl_absorpt_correction_type multi-scan
_exptl_absorpt_process_details '(CrystalClear; Rigaku, 2005)'
_exptl_crystal_colour colourless
_exptl_crystal_density_diffrn 1.332
_exptl_crystal_density_method 'not measured'
_exptl_crystal_description prism
_exptl_crystal_F_000 1080
_exptl_crystal_size_max 0.20
_exptl_crystal_size_mid 0.20
_exptl_crystal_size_min 0.20
_refine_diff_density_max 0.315
_refine_diff_density_min -0.236
_refine_ls_abs_structure_details 'Flack (1983), with 2812 Friedel pairs'
_refine_ls_abs_structure_Flack -0.1(13)
_refine_ls_extinction_coef 0.0122(19)
_refine_ls_extinction_method none
_refine_ls_goodness_of_fit_ref 1.037
_refine_ls_hydrogen_treatment mixed
_refine_ls_matrix_type full
_refine_ls_number_parameters 342
_refine_ls_number_reflns 5828
_refine_ls_number_restraints 86
_refine_ls_restrained_S_all 1.072
_refine_ls_R_factor_all 0.1095
_refine_ls_R_factor_gt 0.0642
_refine_ls_shift/su_max 0.000
_refine_ls_shift/su_mean 0.000
_refine_ls_structure_factor_coef Fsqd
_refine_ls_weighting_details 'calc w = 1/[\s^2^(Fo^2^)+(0.0934P)^2^+0.3390P] where P=(Fo^2^+2Fc^2^)/3'
_refine_ls_weighting_scheme calc
_refine_ls_wR_factor_gt 0.1658
_refine_ls_wR_factor_ref 0.1951
_reflns_number_gt 3477
_reflns_number_total 5828
_reflns_threshold_expression I>2\s(I)
_cod_data_source_file ky3014.cif
_cod_data_source_block II
_cod_original_cell_volume 2549.0(9)
_cod_database_code 2018546
_cod_database_fobs_code 2018546

loop_
_symmetry_equiv_pos_as_xyz
'x, y, z'
'-x, -y, z+1/2'
'x+1/2, -y+1/2, z'
'-x+1/2, y+1/2, z+1/2'

loop_
_atom_site_type_symbol
_atom_site_label
_atom_site_fract_x
_atom_site_fract_y
_atom_site_fract_z
_atom_site_U_iso_or_equiv
_atom_site_adp_type
_atom_site_calc_flag
_atom_site_refinement_flags
_atom_site_occupancy
_atom_site_symmetry_multiplicity
_atom_site_disorder_assembly
_atom_site_disorder_group
O O1 0.4346(2) 0.5011(3) 0.4664(2) 0.0812(9) Uani d . 1 1 . .
O O2 0.41824(18) 0.6402(3) 0.60953(18) 0.0771(8) Uani d . 1 1 . .
O O3 0.4727(2) 0.9051(3) 0.58982(17) 0.0805(8) Uani d . 1 1 . .
O O4 0.6166(2) 0.9773(3) 0.4836(2) 0.0843(9) Uani d . 1 1 . .
O O5 0.67492(19) 0.8111(3) 0.35842(19) 0.0724(8) Uani d . 1 1 . .
O O6 0.5516(2) 0.6007(3) 0.35511(16) 0.0702(7) Uani d . 1 1 . .
O O7 0.7490(3) 0.2534(3) 0.6356(2) 0.1030(12) Uani d . 1 1 . .
O O8 0.6401(2) 0.3497(3) 0.70310(19) 0.0874(11) Uani d D 1 1 . .
H H8C 0.636(4) 0.276(3) 0.725(3) 0.105 Uiso d D 1 1 . .
O O9 0.8747(3) 0.6550(3) 0.29266(19) 0.0880(10) Uani d D 1 1 . .
H H9C 0.856(4) 0.580(3) 0.280(3) 0.132 Uiso d D 1 1 . .
H H9D 0.881(4) 0.662(6) 0.3419(14) 0.132 Uiso d D 1 1 . .
O O10 0.5882(3) 0.2162(3) 0.94255(18) 0.0830(9) Uani d D 1 1 . .
H H10C 0.575(4) 0.187(5) 0.9886(19) 0.125 Uiso d D 1 1 . .
H H10D 0.561(4) 0.292(3) 0.940(3) 0.125 Uiso d D 1 1 . .
N N1 0.6742(2) 0.6547(3) 0.48667(18) 0.0561(8) Uani d D 1 1 . .
H H1C 0.668(3) 0.706(3) 0.4468(18) 0.067 Uiso d D 1 1 . .
C C1 0.5343(5) 1.0123(6) 0.6002(3) 0.1098(19) Uani d . 1 1 . .
H H1A 0.5886 0.9825 0.6274 0.132 Uiso calc R 1 1 . .
H H1B 0.5055 1.0802 0.6315 0.132 Uiso calc R 1 1 . .
C C2 0.5597(5) 1.0660(5) 0.5228(4) 0.1057(19) Uani d . 1 1 . .
H H2A 0.5049 1.0815 0.4922 0.127 Uiso calc R 1 1 . .
H H2B 0.5910 1.1492 0.5294 0.127 Uiso calc R 1 1 . .
C C3 0.6383(5) 1.0300(5) 0.4088(4) 0.110(2) Uani d . 1 1 . .
H H3A 0.6629 1.1180 0.4144 0.132 Uiso calc R 1 1 . .
H H3B 0.5836 1.0348 0.3769 0.132 Uiso calc R 1 1 . .
C C4 0.7065(4) 0.9433(5) 0.3713(4) 0.0997(18) Uani d . 1 1 . .
H H4A 0.7240 0.9812 0.3215 0.120 Uiso calc R 1 1 . .
H H4B 0.7607 0.9403 0.4039 0.120 Uiso calc R 1 1 . .
C C5 0.6101(3) 0.7982(6) 0.2991(3) 0.0865(14) Uani d U 1 1 . .
H H5A 0.6332 0.8373 0.2513 0.104 Uiso calc R 1 1 . .
H H5B 0.5545 0.8440 0.3137 0.104 Uiso calc R 1 1 . .
C C6 0.5896(3) 0.6562(6) 0.2856(2) 0.0845(13) Uani d U 1 1 . .
H H6A 0.5466 0.6472 0.2428 0.101 Uiso calc R 1 1 . .
H H6B 0.6452 0.6100 0.2718 0.101 Uiso calc R 1 1 . .
C C7 0.5107(4) 0.4772(5) 0.3451(3) 0.0828(14) Uani d . 1 1 . .
H H7A 0.5514 0.4203 0.3159 0.099 Uiso calc R 1 1 . .
H H7B 0.4544 0.4866 0.3157 0.099 Uiso calc R 1 1 . .
C C8 0.4910(4) 0.4181(4) 0.4216(3) 0.0867(15) Uani d . 1 1 . .
H H8A 0.4609 0.3341 0.4142 0.104 Uiso calc R 1 1 . .
H H8B 0.5478 0.4027 0.4493 0.104 Uiso calc R 1 1 . .
C C9 0.4062(4) 0.4442(6) 0.5396(4) 0.0999(18) Uani d . 1 1 . .
H H9A 0.4593 0.4141 0.5684 0.120 Uiso calc R 1 1 . .
H H9B 0.3669 0.3692 0.5299 0.120 Uiso calc R 1 1 . .
C C10 0.3569(3) 0.5432(6) 0.5852(3) 0.0962(17) Uani d . 1 1 . .
H H10A 0.3091 0.5823 0.5536 0.115 Uiso calc R 1 1 . .
H H10B 0.3286 0.5023 0.6304 0.115 Uiso calc R 1 1 . .
C C11 0.3749(4) 0.7479(7) 0.6464(3) 0.1017(19) Uani d . 1 1 . .
H H11A 0.3468 0.7190 0.6948 0.122 Uiso calc R 1 1 . .
H H11B 0.3273 0.7823 0.6127 0.122 Uiso calc R 1 1 . .
C C12 0.4414(4) 0.8505(6) 0.6628(3) 0.0975(18) Uani d . 1 1 . .
H H12A 0.4136 0.9188 0.6945 0.117 Uiso calc R 1 1 . .
H H12B 0.4926 0.8141 0.6916 0.117 Uiso calc R 1 1 . .
C C13 0.6280(2) 0.6632(4) 0.5532(2) 0.0559(9) Uani d . 1 1 . .
H H13A 0.5906 0.7353 0.5628 0.067 Uiso calc R 1 1 . .
C C14 0.6357(2) 0.5652(3) 0.6072(2) 0.0520(8) Uani d . 1 1 . .
H H14A 0.6044 0.5707 0.6543 0.062 Uiso calc R 1 1 . .
C C15 0.6906(2) 0.4575(3) 0.59130(18) 0.0430(7) Uani d . 1 1 . .
C C16 0.7371(2) 0.4532(4) 0.5207(2) 0.0559(9) Uani d . 1 1 . .
H H16A 0.7743 0.3819 0.5087 0.067 Uiso calc R 1 1 . .
C C17 0.7277(3) 0.5544(4) 0.4691(2) 0.0610(9) Uani d . 1 1 . .
H H17A 0.7588 0.5528 0.4217 0.073 Uiso calc R 1 1 . .
C C18 0.6968(3) 0.3433(3) 0.6457(2) 0.0550(9) Uani d . 1 1 . .
B B1 0.8147(6) 0.3179(7) 0.3091(5) 0.0692(12) Uani d PDU 0.656(4) 1 A 1
F F1 0.8668(4) 0.3632(6) 0.3710(3) 0.1069(15) Uani d PDU 0.656(4) 1 A 1
F F2 0.8018(5) 0.4174(6) 0.2544(4) 0.1117(19) Uani d PDU 0.656(4) 1 A 1
F F3 0.8247(5) 0.1966(5) 0.2762(4) 0.1196(19) Uani d PDU 0.656(4) 1 A 1
F F4 0.7286(5) 0.3040(7) 0.3391(4) 0.1399(19) Uani d PDU 0.656(4) 1 A 1
B B1A 0.8189(9) 0.3195(14) 0.3124(8) 0.0692(12) Uani d PDU 0.344(4) 1 A 2
F F2A 0.7652(9) 0.4211(13) 0.2915(9) 0.1117(19) Uani d PDU 0.344(4) 1 A 2
F F1A 0.9052(8) 0.3660(12) 0.3307(7) 0.1069(15) Uani d PDU 0.344(4) 1 A 2
F F4A 0.7994(9) 0.2651(14) 0.3820(7) 0.1399(19) Uani d PDU 0.344(4) 1 A 2
F F3A 0.8639(10) 0.2458(11) 0.2601(8) 0.1196(19) Uani d PDU 0.344(4) 1 A 2

loop_
_atom_site_aniso_label
_atom_site_aniso_U_11
_atom_site_aniso_U_22
_atom_site_aniso_U_33
_atom_site_aniso_U_12
_atom_site_aniso_U_13
_atom_site_aniso_U_23
O1 0.089(2) 0.0625(16) 0.092(2) -0.0114(15) -0.0050(17) 0.0153(17)
O2 0.0544(15) 0.099(2) 0.078(2) 0.0007(15) 0.0069(14) 0.0165(17)
O3 0.104(2) 0.0792(19) 0.0580(16) 0.0130(17) -0.0002(16) -0.0132(15)
O4 0.101(2) 0.0604(17) 0.092(2) -0.0157(16) -0.0022(18) 0.0172(17)
O5 0.0632(16) 0.0803(19) 0.0737(18) -0.0034(14) 0.0021(15) 0.0289(15)
O6 0.0800(18) 0.0766(18) 0.0541(15) -0.0031(15) -0.0026(13) -0.0124(15)
O7 0.135(3) 0.091(2) 0.083(2) 0.064(2) 0.031(2) 0.0294(19)
O8 0.113(3) 0.0727(18) 0.076(2) 0.0334(18) 0.0372(18) 0.0339(16)
O9 0.136(3) 0.0642(18) 0.0640(18) -0.0215(18) -0.0265(19) 0.0182(16)
O10 0.114(3) 0.075(2) 0.0603(18) 0.0249(18) 0.0148(16) 0.0011(15)
N1 0.0629(18) 0.0568(18) 0.0485(17) -0.0076(15) -0.0077(15) 0.0138(14)
C1 0.165(5) 0.074(3) 0.091(4) 0.003(3) -0.009(4) -0.030(3)
C2 0.139(5) 0.050(2) 0.127(5) -0.010(3) -0.011(4) -0.010(3)
C3 0.123(5) 0.071(3) 0.136(5) -0.014(3) 0.012(4) 0.038(3)
C4 0.086(3) 0.081(3) 0.132(5) -0.022(3) 0.006(3) 0.053(3)
C5 0.066(3) 0.120(3) 0.074(3) 0.004(3) 0.003(2) 0.043(3)
C6 0.067(3) 0.144(4) 0.042(2) 0.010(3) -0.0012(19) -0.008(3)
C7 0.086(3) 0.078(3) 0.084(3) 0.013(2) -0.018(3) -0.034(3)
C8 0.097(3) 0.045(2) 0.119(4) -0.005(2) -0.028(3) -0.004(3)
C9 0.107(4) 0.081(3) 0.112(4) -0.040(3) -0.008(3) 0.035(3)
C10 0.072(3) 0.133(5) 0.083(3) -0.033(3) 0.004(3) 0.040(3)
C11 0.088(4) 0.143(5) 0.074(3) 0.037(4) 0.032(3) 0.022(4)
C12 0.117(4) 0.118(4) 0.058(3) 0.039(4) 0.017(3) -0.011(3)
C13 0.052(2) 0.0532(19) 0.062(2) 0.0082(16) -0.0035(17) 0.0007(18)
C14 0.0558(19) 0.0475(18) 0.053(2) 0.0106(15) 0.0062(15) 0.0030(16)
C15 0.0419(15) 0.0519(17) 0.0353(15) 0.0033(13) -0.0046(12) -0.0017(14)
C16 0.057(2) 0.058(2) 0.053(2) 0.0042(17) 0.0076(16) -0.0034(18)
C17 0.063(2) 0.076(2) 0.0439(18) -0.008(2) 0.0095(16) 0.0045(19)
C18 0.061(2) 0.056(2) 0.0477(19) 0.0146(17) -0.0042(17) 0.0034(17)
B1 0.086(3) 0.055(2) 0.066(3) 0.006(2) -0.002(2) 0.004(2)
F1 0.117(4) 0.121(3) 0.083(4) 0.024(3) -0.022(3) -0.026(3)
F2 0.129(5) 0.088(2) 0.119(5) -0.017(3) -0.041(3) 0.036(3)
F3 0.174(6) 0.064(3) 0.121(4) 0.004(3) 0.017(4) -0.023(3)
F4 0.126(4) 0.162(4) 0.132(4) -0.014(3) 0.037(3) 0.006(3)
B1A 0.086(3) 0.055(2) 0.066(3) 0.006(2) -0.002(2) 0.004(2)
F2A 0.129(5) 0.088(2) 0.119(5) -0.017(3) -0.041(3) 0.036(3)
F1A 0.117(4) 0.121(3) 0.083(4) 0.024(3) -0.022(3) -0.026(3)
F4A 0.126(4) 0.162(4) 0.132(4) -0.014(3) 0.037(3) 0.006(3)
F3A 0.174(6) 0.064(3) 0.121(4) 0.004(3) 0.017(4) -0.023(3)

loop_
_atom_type_symbol
_atom_type_description
_atom_type_scat_dispersion_real
_atom_type_scat_dispersion_imag
_atom_type_scat_source
O O 0.0106 0.0060 'International Tables Vol C Tables 4.2.6.8 and 6.1.1.4'
N N 0.0061 0.0033 'International Tables Vol C Tables 4.2.6.8 and 6.1.1.4'
C C 0.0033 0.0016 'International Tables Vol C Tables 4.2.6.8 and 6.1.1.4'
H H 0.0000 0.0000 'International Tables Vol C Tables 4.2.6.8 and 6.1.1.4'
B B 0.0013 0.0007 'International Tables Vol C Tables 4.2.6.8 and 6.1.1.4'
F F 0.0171 0.0103 'International Tables Vol C Tables 4.2.6.8 and 6.1.1.4'

loop_
_geom_angle_atom_site_label_1
_geom_angle_atom_site_label_2
_geom_angle_atom_site_label_3
_geom_angle
C8 O1 C9 113.7(4)
C10 O2 C11 113.1(4)
C1 O3 C12 112.8(4)
C2 O4 C3 108.7(4)
C5 O5 C4 114.7(4)
C7 O6 C6 114.8(4)
C18 O8 H8C 110(4)
H9C O9 H9D 112(4)
H10C O10 H10D 104(3)
C17 N1 C13 123.2(3)
C17 N1 H1C 111(3)
C13 N1 H1C 126(3)
O3 C1 C2 109.2(4)
O3 C1 H1A 109.8
C2 C1 H1A 109.8
O3 C1 H1B 109.8
C2 C1 H1B 109.8
H1A C1 H1B 108.3
O4 C2 C1 109.9(4)
O4 C2 H2A 109.7
C1 C2 H2A 109.7
O4 C2 H2B 109.7
C1 C2 H2B 109.7
H2A C2 H2B 108.2
O4 C3 C4 108.4(4)
O4 C3 H3A 110.0
C4 C3 H3A 110.0
O4 C3 H3B 110.0
C4 C3 H3B 110.0
H3A C3 H3B 108.4
O5 C4 C3 114.0(4)
O5 C4 H4A 108.8
C3 C4 H4A 108.8
O5 C4 H4B 108.8
C3 C4 H4B 108.8
H4A C4 H4B 107.6
O5 C5 C6 109.9(4)
O5 C5 H5A 109.7
C6 C5 H5A 109.7
O5 C5 H5B 109.7
C6 C5 H5B 109.7
H5A C5 H5B 108.2
O6 C6 C5 109.4(4)
O6 C6 H6A 109.8
C5 C6 H6A 109.8
O6 C6 H6B 109.8
C5 C6 H6B 109.8
H6A C6 H6B 108.2
O6 C7 C8 110.0(4)
O6 C7 H7A 109.7
C8 C7 H7A 109.7
O6 C7 H7B 109.7
C8 C7 H7B 109.7
H7A C7 H7B 108.2
O1 C8 C7 110.8(4)
O1 C8 H8A 109.5
C7 C8 H8A 109.5
O1 C8 H8B 109.5
C7 C8 H8B 109.5
H8A C8 H8B 108.1
O1 C9 C10 109.2(4)
O1 C9 H9A 109.8
C10 C9 H9A 109.8
O1 C9 H9B 109.8
C10 C9 H9B 109.8
H9A C9 H9B 108.3
O2 C10 C9 109.1(4)
O2 C10 H10A 109.9
C9 C10 H10A 109.9
O2 C10 H10B 109.9
C9 C10 H10B 109.9
H10A C10 H10B 108.3
O2 C11 C12 110.0(4)
O2 C11 H11A 109.7
C12 C11 H11A 109.7
O2 C11 H11B 109.7
C12 C11 H11B 109.7
H11A C11 H11B 108.2
O3 C12 C11 108.7(4)
O3 C12 H12A 109.9
C11 C12 H12A 109.9
O3 C12 H12B 109.9
C11 C12 H12B 109.9
H12A C12 H12B 108.3
N1 C13 C14 119.4(3)
N1 C13 H13A 120.3
C14 C13 H13A 120.3
C13 C14 C15 119.6(3)
C13 C14 H14A 120.2
C15 C14 H14A 120.2
C14 C15 C16 118.7(3)
C14 C15 C18 122.0(3)
C16 C15 C18 119.3(3)
C17 C16 C15 119.4(3)
C17 C16 H16A 120.3
C15 C16 H16A 120.3
N1 C17 C16 119.8(3)
N1 C17 H17A 120.1
C16 C17 H17A 120.1
O7 C18 O8 123.8(3)
O7 C18 C15 122.8(3)
O8 C18 C15 113.4(3)
F3 B1 F4 99.2(7)
F3 B1 F1 123.9(7)
F4 B1 F1 104.7(7)
F3 B1 F2 113.3(7)
F4 B1 F2 101.7(6)
F1 B1 F2 110.4(7)
F3A B1A F4A 117.7(12)
F3A B1A F2A 122.6(14)
F4A B1A F2A 115.3(12)
F3A B1A F1A 83.9(10)
F4A B1A F1A 97.7(11)
F2A B1A F1A 109.3(12)

loop_
_geom_bond_atom_site_label_1
_geom_bond_atom_site_label_2
_geom_bond_distance
O1 C8 1.409(6)
O1 C9 1.441(6)
O2 C10 1.398(6)
O2 C11 1.415(7)
O3 C1 1.426(7)
O3 C12 1.442(6)
O4 C2 1.401(7)
O4 C3 1.423(7)
O5 C5 1.396(6)
O5 C4 1.439(6)
O6 C7 1.403(5)
O6 C6 1.429(6)
O7 C18 1.203(4)
O8 C18 1.288(5)
O8 H8C 0.84(2)
O9 H9C 0.84(2)
O9 H9D 0.85(2)
O10 H10C 0.86(2)
O10 H10D 0.87(2)
N1 C17 1.321(5)
N1 C13 1.327(5)
N1 H1C 0.865(19)
C1 C2 1.480(9)
C1 H1A 0.9700
C1 H1B 0.9700
C2 H2A 0.9700
C2 H2B 0.9700
C3 C4 1.480(8)
C3 H3A 0.9700
C3 H3B 0.9700
C4 H4A 0.9700
C4 H4B 0.9700
C5 C6 1.493(7)
C5 H5A 0.9700
C5 H5B 0.9700
C6 H6A 0.9700
C6 H6B 0.9700
C7 C8 1.468(8)
C7 H7A 0.9700
C7 H7B 0.9700
C8 H8A 0.9700
C8 H8B 0.9700
C9 C10 1.466(9)
C9 H9A 0.9700
C9 H9B 0.9700
C10 H10A 0.9700
C10 H10B 0.9700
C11 C12 1.455(9)
C11 H11A 0.9700
C11 H11B 0.9700
C12 H12A 0.9700
C12 H12B 0.9700
C13 C14 1.365(5)
C13 H13A 0.9300
C14 C15 1.386(4)
C14 H14A 0.9300
C15 C16 1.386(5)
C15 C18 1.492(5)
C16 C17 1.364(5)
C16 H16A 0.9300
C17 H17A 0.9300
B1 F3 1.365(7)
B1 F4 1.368(8)
B1 F1 1.384(7)
B1 F2 1.391(7)
B1A F3A 1.341(9)
B1A F4A 1.344(10)
B1A F2A 1.347(9)
B1A F1A 1.384(10)

loop_
_geom_hbond_atom_site_label_D
_geom_hbond_atom_site_label_H
_geom_hbond_atom_site_label_A
_geom_hbond_site_symmetry_A
_geom_hbond_distance_DH
_geom_hbond_distance_HA
_geom_hbond_distance_DA
_geom_hbond_angle_DHA
O8 H8C O9 4_645 0.84(2) 1.69(3) 2.514(4) 164(6)
O9 H9C F2 . 0.84(2) 1.89(2) 2.724(8) 173(7)
O9 H9C F2A . 0.84(2) 2.11(4) 2.871(15) 151(6)
O9 H9C F1A . 0.84(2) 2.45(5) 3.046(13) 128(5)
O9 H9D O10 4_654 0.85(2) 1.86(2) 2.695(5) 165(6)
O10 H10C O3 2_665 0.86(2) 2.09(2) 2.945(4) 170(6)
O10 H10D O1 2_665 0.87(2) 2.15(4) 2.924(4) 148(6)
O10 H10D O6 2_665 0.87(2) 2.46(4) 3.145(5) 137(5)
N1 H1C O5 . 0.865(19) 1.86(2) 2.711(4) 170(4)
